data_2004734
loop_
_publ_author_name
'Mani Naidu, S.'
'Krishnaiah, M.'
'Sivakumar, K.'
'Manohar, H.'

_publ_section_title
;8-(3-Methylphenoxy)-16<i>H</i>-dinaphtho[2,1-<i>d</i>;1',2'-<i>g</i>][1,3,2]dioxaphosphocine
 8-oxide
;
_journal_issue 4
_journal_name_full 'Acta Crystallographica Section C'
_journal_page_first 1052
_journal_page_last 1054
_journal_paper_doi 10.1107/S0108270195013886
_journal_volume 52
_journal_year 1996
_chemical_formula_iupac 'C28 H21 O4 P1'
_chemical_formula_moiety 'C28 H21 O4 P1'
_chemical_formula_sum 'C28 H21 O4 P'
_chemical_formula_weight 452.45
_space_group_IT_number 14
_symmetry_cell_setting monoclinic
_symmetry_space_group_name_Hall '-P 2yn'
_symmetry_space_group_name_H-M 'P 1 21/n 1'
_atom_type_scat_source
;
SHELX76 (Sheldrick, 1976) and SHELXS86 (Sheldrick, 1985)
;
_cell_angle_alpha 90.
_cell_angle_beta 95.10(1)
_cell_angle_gamma 90.
_cell_formula_units_Z 4
_cell_length_a 11.721(1)
_cell_length_b 13.156(1)
_cell_length_c 14.278(1)
_cell_measurement_reflns_used 25
_cell_measurement_temperature 293
_cell_measurement_theta_max 15
_cell_measurement_theta_min 10
_cell_volume 2193.0(3)
_diffrn_measurement_device 'Enraf-Nonius CAD-4'
_diffrn_measurement_method \w/2\q
_diffrn_radiation_type MoK\a
_diffrn_radiation_wavelength 0.71069
_diffrn_reflns_av_R_equivalents 0.0196
_diffrn_reflns_limit_h_max 13
_diffrn_reflns_limit_h_min 0
_diffrn_reflns_limit_k_max 14
_diffrn_reflns_limit_k_min 0
_diffrn_reflns_limit_l_max 16
_diffrn_reflns_limit_l_min -16
_diffrn_reflns_number 3808
_diffrn_reflns_theta_max 25
_diffrn_standards_decay_% <3
_diffrn_standards_interval_count 100
_diffrn_standards_number 3
_exptl_absorpt_coefficient_mu 0.153
_exptl_absorpt_correction_type none
_exptl_crystal_colour colourless
_exptl_crystal_density_diffrn 1.370
_exptl_crystal_density_meas 1.40
_exptl_crystal_description needle
_exptl_crystal_size_max 0.4
_exptl_crystal_size_mid 0.3
_exptl_crystal_size_min 0.2
_refine_diff_density_max 0.28
_refine_diff_density_min -0.40
_refine_ls_extinction_method none
_refine_ls_goodness_of_fit_obs 1.23
_refine_ls_hydrogen_treatment noref
_refine_ls_number_parameters 297
_refine_ls_number_reflns 2990
_refine_ls_R_factor_obs 0.040
_refine_ls_shift/esd_max 0.001
_refine_ls_structure_factor_coef F
_refine_ls_weighting_details 'w = 1/\s^2^(F~o~)'
_refine_ls_weighting_scheme calc
_refine_ls_wR_factor_obs 0.048
_reflns_number_observed 2990
_reflns_number_total 3447
_reflns_observed_criterion I>3\s(I)
_cod_data_source_file ha1100.cif
_cod_data_source_block ha1100a
_cod_depositor_comments
;
The following automatic conversions were performed:

'_refine_ls_weighting_scheme' value 'w = 1/\s^2^(F~o~)' was changed
to 'calc'. New tag '_refine_ls_weighting_details' was created. The
value of the new tag was set to 'w = 1/\s^2^(F~o~)'.

Automatic conversion script
Id: cif_fix_values 3143 2015-03-26 13:38:13Z robertas 
;
_cod_original_cell_volume 2193.0(2)
_cod_original_sg_symbol_H-M 'P 21/n'
_cod_original_formula_sum 'C28 H21 O4 P1'
_cod_database_code 2004734

loop_
_symmetry_equiv_pos_as_xyz
x,y,z
1/2+x,1/2-y,1/2+z
-x,-y,-z
1/2-x,1/2+y,1/2-z

loop_
_atom_site_label
_atom_site_fract_x
_atom_site_fract_y
_atom_site_fract_z
_atom_site_B_iso_or_equiv
P .0576(1) .2056(1) .4991(1) 2.90(1)
O(1) .0423(1) .1593(1) .4066(1) 3.76(3)
O(2) .0276(1) .3217(1) .5044(1) 3.01(3)
O(3) .1833(1) .1946(1) .5471(1) 3.79(3)
O(4) -.0136(1) .1584(1) .5768(1) 3.55(3)
C(1) .0325(1) .3898(1) .4283(1) 2.76(4)
C(2) -.0729(1) .4317(1) .3947(1) 3.31(4)
C(3) -.0762(1) .5011(1) .3243(1) 3.58(5)
C(4) .0249(1) .5299(1) .2844(1) 3.20(5)
C(5) .0216(2) .6007(1) .2089(1) 4.14(6)
C(6) .1177(2) .6251(2) .1677(1) 4.56(6)
C(7) .2228(2) .5818(2) .2002(1) 4.36(6)
C(8) .2302(1) .5147(1) .2733(1) 3.53(5)
C(9) .1320(1) .4859(1) .3186(1) 2.87(4)
C(10) .1346(1) .4136(1) .3947(1) 2.71(4)
C(11) .2443(1) .3596(1) .4307(1) 3.01(4)
C(12) .2743(1) .3574(1) .5367(1) 2.87(4)
C(13) .3368(1) .4385(1) .5845(1) 2.90(4)
C(14) .3626(1) .5307(1) .5386(1) 3.46(5)
C(15) .4199(2) .6073(1) .5878(1) 4.16(5)
C(16) .4560(2) .5961(2) .6834(2) 4.39(5)
C(17) .4338(2) .5094(2) .7291(1) 3.96(5)
C(18) .3721(1) .4290(1) .6821(1) 3.18(5)
C(19) .3432(2) .3397(1) .7310(1) 3.67(4)
C(20) .2799(2) .2656(1) .6860(1) 3.62(5)
C(21) .2463(1) .2762(1) .5897(1) 3.12(4)
C(22) -.1336(1) .1422(1) .5580(1) 3.24(4)
C(23) -.1720(2) .0680(1) .4953(1) 3.96(5)
C(24) -.2886(2) .0512(2) .4816(2) 4.72(5)
C(25) -.3639(2) .1068(2) .5306(2) 4.79(6)
C(26) -.3243(2) .1804(1) .5946(1) 4.18(6)
C(27) -.2063(2) .1984(1) .6074(1) 3.84(5)
C(28) -.4054(2) .2383(2) .6501(2) 6.05(8)
H(C2) -.1395 .4091 .4271 458
H(C3) -.1461 .5327 .3018 543
H(C5) -.0531 .6352 .1882 636
H(C6) .1149 .6748 .1144 681
H(C7) .2915 .5970 .1697 720
H(C8) .3035 .4865 .2924 462
H(C11) .3089 .3881 .4046 474
H'(C11) .2397 .2875 .4063 398
H(C14) .3370 .5417 .4672 543
H(C15) .4282 .6688 .5531 624
H(C16) .4981 .6505 .7172 621
H(C17) .4555 .4965 .7960 514
H(C19) .3670 .3375 .7982 600
H(C20) .2569 .2044 .7187 464
H(C23) -.1160 .0280 .4642 659
H(C24) -.3149 .0003 .4318 750
H(C25) -.4484 .0949 .5260 735
H(C27) -.1778 .2478 .6501 519
H(C28A) -.4056 .3146 .6402 1013
H'(C28) -.4837 .2245 .6260 1159
H''(C28) -.3882 .2418 .7160 977

loop_
_geom_angle_atom_site_label_1
_geom_angle_atom_site_label_2
_geom_angle_atom_site_label_3
_geom_angle
_geom_angle_publ_flag
O(3) P O(4) 101.00(10) yes
O(2) P O(3) 105.90(10) yes
O(1) P O(3) 113.10(10) yes
P O(2) C(1) 123.70(10) yes
P O(4) C(22) 120.20(10) yes
O(2) C(1) C(2) 114.80(10) yes
C(1) C(2) C(3) 119.10(10) no
C(3) C(4) C(9) 119.80(10) no
C(5) C(4) C(9) 119.20(10) no
C(5) C(6) C(7) 120.1(2) no
C(7) C(8) C(9) 121.5(2) no
C(8) C(9) C(10) 123.70(10) no
C(1) C(10) C(9) 117.10(10) yes
C(1) C(10) C(11) 121.10(10) yes
C(11) C(12) C(21) 121.30(10) yes
C(13) C(12) C(21) 117.20(10) no
C(12) C(13) C(14) 122.40(10) no
C(13) C(14) C(15) 120.40(10) no
C(15) C(16) C(17) 120.3(2) no
C(13) C(18) C(17) 119.30(10) no
C(13) C(18) C(19) 119.50(10) no
C(19) C(20) C(21) 119.20(10) no
O(3) C(21) C(20) 116.00(10) yes
O(4) C(22) C(27) 118.10(10) yes
C(23) C(22) C(27) 122.4(2) no
C(23) C(24) C(25) 120.8(2) no
O(2) P O(4) 102.40(10) yes
O(1) P O(4) 116.40(10) yes
O(1) P O(2) 116.20(10) yes
P O(3) C(21) 123.50(10) yes
O(2) C(1) C(10) 120.80(10) yes
C(2) C(1) C(10) 124.40(10) yes
C(2) C(3) C(4) 120.70(10) no
C(3) C(4) C(5) 121.00(10) no
C(4) C(5) C(6) 121.1(2) no
C(6) C(7) C(8) 120.8(2) no
C(4) C(9) C(8) 117.30(10) no
C(4) C(9) C(10) 118.90(10) no
C(9) C(10) C(11) 121.60(10) yes
C(10) C(11) C(12) 117.30(10) yes
C(11) C(12) C(13) 121.50(10) yes
C(12) C(13) C(18) 119.50(10) no
C(14) C(13) C(18) 118.10(10) no
C(14) C(15) C(16) 121.0(2) no
C(16) C(17) C(18) 120.9(2) no
C(17) C(18) C(19) 121.20(10) no
C(18) C(19) C(20) 120.40(10) no
C(12) C(21) C(20) 124.10(10) no
O(3) C(21) C(12) 119.90(10) yes
O(4) C(22) C(23) 119.40(10) yes
C(22) C(23) C(24) 118.0(2) no
C(24) C(25) C(26) 120.8(2) no
C(25) C(26) C(28) 120.9(2) no
C(27) C(26) C(28) 120.7(2) no
C(25) C(26) C(27) 118.3(2) no
C(22) C(27) C(26) 119.60(10) no

loop_
_geom_bond_atom_site_label_1
_geom_bond_atom_site_label_2
_geom_bond_distance
_geom_bond_publ_flag
P O(1) 1.4510(10) yes
P O(3) 1.5750(10) yes
O(2) C(1) 1.413(2) yes
O(4) C(22) 1.424(2) yes
C(1) C(10) 1.365(2) yes
C(10) C(11) 1.518(2) yes
P O(2) 1.5710(10) yes
P O(4) 1.5740(10) yes
O(3) C(21) 1.410(2) yes
C(11) C(12) 1.523(2) yes
C(12) C(21) 1.366(2) yes
P O(1) 1.4510(10) no
P O(3) 1.5750(10) no
O(2) C(1) 1.413(2) no
O(4) C(22) 1.413(2) no
C(1) C(10) 1.365(2) no
C(3) C(4) 1.412(2) no
C(4) C(9) 1.428(2) no
C(6) C(7) 1.398(3) no
C(8) C(9) 1.421(2) no
C(10) C(11) 1.518(2) no
C(12) C(13) 1.432(2) no
C(13) C(14) 1.424(2) no
C(14) C(15) 1.370(2) no
C(16) C(17) 1.351(4) no
C(18) C(19) 1.423(2) no
C(20) C(21) 1.403(2) no
C(22) C(27) 1.370(2) no
C(24) C(25) 1.383(4) no
C(26) C(27) 1.399(3) no
P O(2) 1.5710(10) no
P O(4) 1.5740(10) no
O(3) C(21) 1.410(2) no
C(1) C(2) 1.398(2) no
C(2) C(3) 1.356(2) no
C(4) C(5) 1.423(2) no
C(5) C(6) 1.355(3) no
C(7) C(8) 1.364(2) no
C(9) C(10) 1.442(2) no
C(11) C(12) 1.523(2) no
C(12) C(21) 1.366(2) no
C(13) C(18) 1.423(2) no
C(15) C(16) 1.400(3) no
C(17) C(18) 1.416(3) no
C(19) C(20) 1.352(2) no
C(22) C(23) 1.373(2) no
C(23) C(24) 1.381(3) no
C(25) C(26) 1.383(3) no
C(26) C(28) 1.499(3) no

loop_
_geom_torsion_atom_site_label_1
_geom_torsion_atom_site_label_2
_geom_torsion_atom_site_label_3
_geom_torsion_atom_site_label_4
_geom_torsion
_geom_torsion_publ_flag
O(3) P O(4) C(22) -172.83(11) no
O(2) P O(4) C(22) 78.04(12) no
O(1) P O(4) C(22) -49.90(14) no
O(2) P O(3) C(21) 3.60(10) yes
O(1) P O(3) C(21) 132.01(12) no
O(1) P O(2) C(1) -26.36(15) no
O(3) P O(2) C(1) 100.10(10) yes
O(4) P O(2) C(1) -154.45(12) no
O(4) P O(3) C(21) -102.78(13) no
P O(2) C(1) C(2) 115.85(13) no
P O(2) C(1) C(10) -66.5(2) yes
P O(3) C(21) C(12) -63.2(2) yes
P O(3) C(21) C(20) 119.05(14) no
P O(4) C(22) C(23) 69.65(17) no
P O(4) C(22) C(27) -113.67(14) no
O(2) C(1) C(10) C(11) 6.6(2) yes
O(2) C(1) C(10) C(9) -178.32(12) no
O(2) C(1) C(2) C(3) 177.32(12) no
C(2) C(1) C(10) C(11) -175.98(13) no
C(2) C(1) C(10) C(9) -0.9(2) no
C(10) C(1) C(2) C(3) -0.3(2) no
C(1) C(2) C(3) C(4) 0.8(2) no
C(2) C(3) C(4) C(5) 178.37(14) no
C(2) C(3) C(4) C(9) -0.2(2) no
C(3) C(4) C(9) C(10) -0.93(19) no
C(3) C(4) C(9) C(8) 177.56(12) no
C(3) C(4) C(5) C(6) -177.05(17) no
C(5) C(4) C(9) C(10) -179.54(13) no
C(5) C(4) C(9) C(8) -1.1(2) no
C(9) C(4) C(5) C(6) 1.6(3) no
C(4) C(5) C(6) C(7) -1.1(3) no
C(5) C(6) C(7) C(8) 0.1(3) no
C(6) C(7) C(8) C(9) 0.4(3) no
C(7) C(8) C(9) C(4) 0.1(2) no
C(7) C(8) C(9) C(10) 178.53(16) no
C(4) C(9) C(10) C(1) 1.43(19) no
C(8) C(9) C(10) C(1) -176.95(13) no
C(8) C(9) C(10) C(11) -1.9(2) no
C(4) C(9) C(10) C(11) 176.52(12) no
C(9) C(10) C(11) C(12) 132.17(13) no
C(1) C(10) C(11) C(12) -52.9(2) yes
C(10) C(11) C(12) C(13) -86.58(16) no
C(10) C(11) C(12) C(21) 95.8(2) yes
C(11) C(12) C(21) O(3) -3.3(2) yes
C(13) C(12) C(21) O(3) 179.03(12) no
C(11) C(12) C(21) C(20) 174.33(14) no
C(11) C(12) C(13) C(14) 7.7(2) no
C(11) C(12) C(13) C(18) -174.23(12) no
C(13) C(12) C(21) C(20) -3.4(2) no
